data_4033473
loop_
_publ_author_name
'Wang, Wei'
'Zhang, Chenyang'
'Qi, Shuaiwei'
'Deng, Xiaoli'
'Yang, Bing'
'Liu, Junqiu'
'Dong, Zeyuan'

_publ_section_title
;
 A Switchable Helical Capsule for Encapsulation and Release of Potassium
 Ion.
;
_journal_issue 4
_journal_name_full 'The Journal of organic chemistry'
_journal_page_first 1898
_journal_page_last 1902
_journal_paper_doi 10.1021/acs.joc.7b02840
_journal_volume 83
_journal_year 2018
_chemical_formula_moiety '3(C67 H65 N13 O13), 4(C H Cl3)'
_chemical_formula_sum 'C205 H199 Cl12 N39 O39'
_chemical_formula_weight 4258.43
_space_group_IT_number 15
_space_group_name_Hall '-C 2yc'
_space_group_name_H-M_alt 'C 1 2/c 1'
_symmetry_cell_setting monoclinic
_symmetry_space_group_name_Hall '-C 2yc'
_symmetry_space_group_name_H-M 'C 1 2/c 1'
_atom_sites_solution_hydrogens geom
_atom_sites_solution_primary direct
_atom_sites_solution_secondary difmap
_audit_creation_method SHELXL-97
_cell_angle_alpha 90.00
_cell_angle_beta 122.15(3)
_cell_angle_gamma 90.00
_cell_formula_units_Z 4
_cell_length_a 50.666(10)
_cell_length_b 18.311(4)
_cell_length_c 26.972(5)
_cell_measurement_reflns_used 45428
_cell_measurement_temperature 293(2)
_cell_measurement_theta_max 27.47
_cell_measurement_theta_min 3.02
_cell_volume 21186(10)
_computing_cell_refinement RAPID-AUTO
_computing_data_collection 'RAPID-AUTO (Rigaku Corporation, 1998)'
_computing_data_reduction 'CrystalStructure (Rigaku/MSC and Rigaku Corporation, 2002)'
_computing_molecular_graphics 'SHELXTL (Sheldrick, 2008)'
_computing_publication_material SHELXL-97
_computing_structure_refinement 'SHELXL-97 (Sheldrick, 2008)'
_computing_structure_solution 'SHELXS-97 (Sheldrick, 2008)'
_diffrn_ambient_temperature 293(2)
_diffrn_measured_fraction_theta_full 0.993
_diffrn_measured_fraction_theta_max 0.993
_diffrn_measurement_device_type 'Rigaku RAXIS-RAPID'
_diffrn_measurement_method '\w scans'
_diffrn_radiation_monochromator graphite
_diffrn_radiation_source 'fine-focus sealed tube'
_diffrn_radiation_type MoK\a
_diffrn_radiation_wavelength 0.71073
_diffrn_reflns_av_R_equivalents 0.0577
_diffrn_reflns_av_sigmaI/netI 0.0624
_diffrn_reflns_limit_h_max 65
_diffrn_reflns_limit_h_min -65
_diffrn_reflns_limit_k_max 23
_diffrn_reflns_limit_k_min -23
_diffrn_reflns_limit_l_max 34
_diffrn_reflns_limit_l_min -35
_diffrn_reflns_number 101684
_diffrn_reflns_theta_full 27.48
_diffrn_reflns_theta_max 27.48
_diffrn_reflns_theta_min 3.02
_exptl_absorpt_coefficient_mu 0.239
_exptl_absorpt_correction_T_max 0.9765
_exptl_absorpt_correction_T_min 0.9696
_exptl_absorpt_correction_type multi-scan
_exptl_crystal_colour colorless
_exptl_crystal_density_diffrn 1.335
_exptl_crystal_density_method 'not measured'
_exptl_crystal_description block
_exptl_crystal_F_000 8872
_exptl_crystal_size_max 0.13
_exptl_crystal_size_mid 0.12
_exptl_crystal_size_min 0.10
_refine_diff_density_max 0.579
_refine_diff_density_min -0.457
_refine_diff_density_rms 0.047
_refine_ls_extinction_method none
_refine_ls_goodness_of_fit_ref 0.925
_refine_ls_hydrogen_treatment constr
_refine_ls_matrix_type full
_refine_ls_number_parameters 1353
_refine_ls_number_reflns 24118
_refine_ls_number_restraints 16
_refine_ls_restrained_S_all 0.951
_refine_ls_R_factor_all 0.1711
_refine_ls_R_factor_gt 0.0709
_refine_ls_shift/su_max 0.011
_refine_ls_shift/su_mean 0.001
_refine_ls_structure_factor_coef Fsqd
_refine_ls_weighting_details 'calc w=1/[\s^2^(Fo^2^)+(0.1297P)^2^+0.0000P] where P=(Fo^2^+2Fc^2^)/3'
_refine_ls_weighting_scheme calc
_refine_ls_wR_factor_gt 0.1974
_refine_ls_wR_factor_ref 0.2396
_reflns_number_gt 9458
_reflns_number_total 24118
_reflns_threshold_expression >2sigma(I)
_cod_data_source_file jo7b02840_si_002.cif
_cod_data_source_block shelxl
_cod_depositor_comments 'Adding full bibliography for 4033473.cif.'
_cod_original_cell_volume 21187(7)
_cod_original_sg_symbol_H-M 'C 2/c'
_cod_database_code 4033473

loop_
_symmetry_equiv_pos_as_xyz
'x, y, z'
'-x, y, -z+1/2'
'x+1/2, y+1/2, z'
'-x+1/2, y+1/2, -z+1/2'
'-x, -y, -z'
'x, -y, z-1/2'
'-x+1/2, -y+1/2, -z'
'x+1/2, -y+1/2, z-1/2'

loop_
_atom_site_label
_atom_site_type_symbol
_atom_site_fract_x
_atom_site_fract_y
_atom_site_fract_z
_atom_site_U_iso_or_equiv
_atom_site_adp_type
_atom_site_occupancy
_atom_site_symmetry_multiplicity
_atom_site_calc_flag
_atom_site_refinement_flags
_atom_site_disorder_assembly
_atom_site_disorder_group
C1 C 0.24008(9) 0.5988(2) 1.00357(18) 0.0847(11) Uani 1 1 d . . .
C2 C 0.25415(10) 0.6434(3) 1.0503(2) 0.1033(14) Uani 1 1 d . . .
H2 H 0.2578 0.6920 1.0457 0.124 Uiso 1 1 calc R . .
C3 C 0.26319(11) 0.6176(3) 1.1049(2) 0.1145(17) Uani 1 1 d . . .
H3 H 0.2724 0.6492 1.1368 0.137 Uiso 1 1 calc R . .
C4 C 0.25887(10) 0.5472(3) 1.11270(18) 0.1029(14) Uani 1 1 d . . .
H4 H 0.2656 0.5301 1.1501 0.123 Uiso 1 1 calc R . .
C5 C 0.24414(9) 0.4994(3) 1.06462(16) 0.0816(11) Uani 1 1 d . . .
C6 C 0.23342(8) 0.5240(2) 1.00816(15) 0.0708(9) Uani 1 1 d . . .
C7 C 0.24016(9) 0.4234(3) 1.07042(16) 0.0866(12) Uani 1 1 d . . .
C8 C 0.22552(9) 0.3805(2) 1.02183(15) 0.0798(10) Uani 1 1 d . . .
H8 H 0.2233 0.3305 1.0247 0.096 Uiso 1 1 calc R . .
C9 C 0.21397(8) 0.4135(2) 0.96783(14) 0.0696(9) Uani 1 1 d . . .
C10 C 0.25327(11) 0.3257(3) 1.13829(17) 0.1106(15) Uani 1 1 d . . .
H10A H 0.2664 0.3006 1.1276 0.133 Uiso 1 1 calc R . .
H10B H 0.2326 0.3041 1.1168 0.133 Uiso 1 1 calc R . .
C11 C 0.26731(14) 0.3205(4) 1.2048(2) 0.138(2) Uani 1 1 d . . .
H11 H 0.2531 0.3456 1.2135 0.165 Uiso 1 1 calc R . .
C12 C 0.29825(15) 0.3574(3) 1.2386(2) 0.164(3) Uani 1 1 d . . .
H12A H 0.3071 0.3499 1.2797 0.246 Uiso 1 1 calc R . .
H12B H 0.2957 0.4087 1.2302 0.246 Uiso 1 1 calc R . .
H12C H 0.3119 0.3372 1.2276 0.246 Uiso 1 1 calc R . .
C13 C 0.26792(16) 0.2420(4) 1.2191(3) 0.184(3) Uani 1 1 d . . .
H13A H 0.2813 0.2160 1.2101 0.277 Uiso 1 1 calc R . .
H13B H 0.2472 0.2223 1.1964 0.277 Uiso 1 1 calc R . .
H13C H 0.2756 0.2369 1.2600 0.277 Uiso 1 1 calc R . .
C14 C 0.19622(9) 0.36822(19) 0.91259(15) 0.0754(10) Uani 1 1 d . . .
C15 C 0.16473(8) 0.38531(16) 0.80542(14) 0.0627(8) Uani 1 1 d . . .
C16 C 0.16001(9) 0.31332(18) 0.78759(16) 0.0830(11) Uani 1 1 d . . .
H16 H 0.1663 0.2761 0.8151 0.100 Uiso 1 1 calc R . .
C17 C 0.14585(10) 0.2965(2) 0.72864(17) 0.0902(12) Uani 1 1 d . . .
H17 H 0.1428 0.2477 0.7174 0.108 Uiso 1 1 calc R . .
C18 C 0.13636(9) 0.34845(18) 0.68705(16) 0.0769(10) Uani 1 1 d . . .
H18 H 0.1276 0.3352 0.6481 0.092 Uiso 1 1 calc R . .
C19 C 0.13972(7) 0.42278(16) 0.70287(13) 0.0592(8) Uani 1 1 d . . .
C20 C 0.12872(7) 0.48002(17) 0.66157(12) 0.0582(8) Uani 1 1 d . . .
C21 C 0.13179(7) 0.55038(17) 0.68042(12) 0.0566(8) Uani 1 1 d . . .
H21 H 0.1246 0.5891 0.6541 0.068 Uiso 1 1 calc R . .
C22 C 0.14616(7) 0.56268(15) 0.74117(12) 0.0515(7) Uani 1 1 d . . .
C23 C 0.15363(7) 0.44180(15) 0.76261(12) 0.0533(7) Uani 1 1 d . . .
C24 C 0.09994(8) 0.5135(2) 0.56090(13) 0.0713(9) Uani 1 1 d . . .
H24A H 0.1146 0.5511 0.5656 0.086 Uiso 1 1 calc R . .
H24B H 0.0836 0.5361 0.5641 0.086 Uiso 1 1 calc R . .
C25 C 0.08600(9) 0.4774(2) 0.50138(14) 0.0808(11) Uani 1 1 d . . .
H25 H 0.1031 0.4560 0.4991 0.097 Uiso 1 1 calc R . .
C26 C 0.07038(11) 0.5347(3) 0.45424(15) 0.1077(15) Uani 1 1 d . . .
H26A H 0.0521 0.5523 0.4525 0.162 Uiso 1 1 calc R . .
H26B H 0.0646 0.5138 0.4172 0.162 Uiso 1 1 calc R . .
H26C H 0.0845 0.5746 0.4630 0.162 Uiso 1 1 calc R . .
C27 C 0.06363(12) 0.4166(3) 0.49295(17) 0.1208(17) Uani 1 1 d . . .
H27A H 0.0461 0.4368 0.4928 0.181 Uiso 1 1 calc R . .
H27B H 0.0741 0.3821 0.5244 0.181 Uiso 1 1 calc R . .
H27C H 0.0565 0.3924 0.4563 0.181 Uiso 1 1 calc R . .
C28 C 0.14895(7) 0.63948(16) 0.75993(12) 0.0547(8) Uani 1 1 d . . .
C29 C 0.15534(8) 0.73044(15) 0.81306(13) 0.0580(8) Uani 1 1 d . . .
C30 C 0.16141(8) 0.77375(16) 0.86374(13) 0.0588(8) Uani 1 1 d . . .
C31 C 0.15951(9) 0.84867(17) 0.85777(15) 0.0753(10) Uani 1 1 d . . .
H31 H 0.1536 0.8702 0.8221 0.090 Uiso 1 1 calc R . .
C32 C 0.16647(10) 0.89086(17) 0.90516(16) 0.0791(11) Uani 1 1 d . . .
C33 C 0.17524(9) 0.85645(17) 0.95729(15) 0.0737(10) Uani 1 1 d . . .
H33 H 0.1805 0.8832 0.9906 0.088 Uiso 1 1 calc R . .
C34 C 0.17592(8) 0.78106(16) 0.95833(13) 0.0608(8) Uani 1 1 d . . .
C35 C 0.17529(12) 1.0115(2) 0.94375(19) 0.1073(15) Uani 1 1 d . . .
H35A H 0.1970 1.0009 0.9723 0.129 Uiso 1 1 calc R . .
H35B H 0.1635 1.0041 0.9623 0.129 Uiso 1 1 calc R . .
C36 C 0.1720(2) 1.0897(2) 0.9234(3) 0.180(3) Uani 1 1 d D . .
H36 H 0.1500 1.0928 0.9113 0.216 Uiso 1 1 calc R . .
C37 C 0.1663(3) 1.1102(4) 0.8706(4) 0.254(5) Uani 1 1 d D . .
H37A H 0.1490 1.1435 0.8527 0.380 Uiso 1 1 calc R . .
H37B H 0.1614 1.0679 0.8462 0.380 Uiso 1 1 calc R . .
H37C H 0.1844 1.1338 0.8754 0.380 Uiso 1 1 calc R . .
C38 C 0.18296(18) 1.1404(2) 0.9754(3) 0.191(3) Uani 1 1 d . . .
H38A H 0.2051 1.1471 0.9950 0.287 Uiso 1 1 calc R . .
H38B H 0.1780 1.1194 1.0021 0.287 Uiso 1 1 calc R . .
H38C H 0.1727 1.1868 0.9619 0.287 Uiso 1 1 calc R . .
C39 C 0.18377(8) 0.74449(16) 1.01283(13) 0.0613(8) Uani 1 1 d . . .
C40 C 0.18835(8) 0.66009(18) 1.07035(13) 0.0624(8) Uani 1 1 d . . .
C41 C 0.18687(7) 0.58660(18) 1.08933(13) 0.0594(8) Uani 1 1 d . . .
C42 C 0.20037(8) 0.5733(2) 1.14976(13) 0.0684(9) Uani 1 1 d . . .
H42 H 0.2096 0.6109 1.1769 0.082 Uiso 1 1 calc R . .
C43 C 0.19952(8) 0.5041(2) 1.16707(13) 0.0693(9) Uani 1 1 d . . .
C44 C 0.18493(7) 0.44792(19) 1.12476(13) 0.0618(8) Uani 1 1 d . . .
C45 C 0.18277(8) 0.3752(2) 1.13792(15) 0.0775(10) Uani 1 1 d . . .
H45 H 0.1906 0.3615 1.1765 0.093 Uiso 1 1 calc R . .
C46 C 0.16934(10) 0.3248(2) 1.09487(18) 0.0882(12) Uani 1 1 d . . .
H46 H 0.1687 0.2764 1.1048 0.106 Uiso 1 1 calc R . .
C47 C 0.15627(9) 0.34287(18) 1.03569(15) 0.0754(10) Uani 1 1 d . . .
H47 H 0.1471 0.3070 1.0069 0.090 Uiso 1 1 calc R . .
C48 C 0.15716(8) 0.41429(16) 1.02086(13) 0.0606(8) Uani 1 1 d . . .
C49 C 0.17193(7) 0.46795(17) 1.06535(12) 0.0560(8) Uani 1 1 d . . .
C50 C 0.22866(10) 0.5350(3) 1.26881(14) 0.1013(14) Uani 1 1 d . . .
H50A H 0.2149 0.5742 1.2656 0.122 Uiso 1 1 calc R . .
H50B H 0.2453 0.5559 1.2657 0.122 Uiso 1 1 calc R . .
C51 C 0.24200(12) 0.4963(3) 1.32676(15) 0.1220(18) Uani 1 1 d . . .
H51 H 0.2246 0.4756 1.3284 0.146 Uiso 1 1 calc R . .
C52 C 0.25844(15) 0.5520(4) 1.37580(19) 0.192(3) Uani 1 1 d . . .
H52A H 0.2662 0.5282 1.4128 0.288 Uiso 1 1 calc R . .
H52B H 0.2440 0.5896 1.3707 0.288 Uiso 1 1 calc R . .
H52C H 0.2755 0.5732 1.3749 0.288 Uiso 1 1 calc R . .
C53 C 0.26288(16) 0.4349(4) 1.3321(2) 0.198(4) Uani 1 1 d . . .
H53A H 0.2508 0.3911 1.3163 0.298 Uiso 1 1 calc R . .
H53B H 0.2787 0.4275 1.3726 0.298 Uiso 1 1 calc R . .
H53C H 0.2726 0.4468 1.3107 0.298 Uiso 1 1 calc R . .
C54 C 0.12585(8) 0.40592(17) 0.91270(13) 0.0624(8) Uani 1 1 d . . .
C55 C 0.11042(7) 0.45723(16) 0.86110(12) 0.0546(7) Uani 1 1 d . . .
C56 C 0.09627(7) 0.42760(17) 0.80427(12) 0.0591(8) Uani 1 1 d . . .
H56 H 0.0951 0.3774 0.7982 0.071 Uiso 1 1 calc R . .
C57 C 0.08444(7) 0.47527(17) 0.75890(12) 0.0551(8) Uani 1 1 d . . .
C58 C 0.08547(7) 0.55196(16) 0.77008(12) 0.0531(7) Uani 1 1 d . . .
C59 C 0.07410(8) 0.60460(18) 0.72467(13) 0.0634(8) Uani 1 1 d . . .
H59 H 0.0667 0.5899 0.6865 0.076 Uiso 1 1 calc R . .
C60 C 0.07396(8) 0.67648(19) 0.73692(15) 0.0730(10) Uani 1 1 d . . .
H60 H 0.0670 0.7109 0.7072 0.088 Uiso 1 1 calc R . .
C61 C 0.08405(8) 0.69884(18) 0.79316(15) 0.0676(9) Uani 1 1 d . . .
H61 H 0.0833 0.7480 0.8008 0.081 Uiso 1 1 calc R . .
C62 C 0.09516(7) 0.64911(16) 0.83762(13) 0.0542(7) Uani 1 1 d . . .
C63 C 0.09762(7) 0.57413(15) 0.82842(12) 0.0499(7) Uani 1 1 d . . .
C64 C 0.06603(9) 0.38155(18) 0.68609(13) 0.0682(9) Uani 1 1 d . . .
H64A H 0.0519 0.3601 0.6961 0.082 Uiso 1 1 calc R . .
H64B H 0.0856 0.3551 0.7067 0.082 Uiso 1 1 calc R . .
C65 C 0.05216(9) 0.3778(2) 0.62125(14) 0.0803(11) Uani 1 1 d . . .
H65 H 0.0668 0.4008 0.6127 0.096 Uiso 1 1 calc R . .
C66 C 0.04856(11) 0.2976(2) 0.60281(19) 0.1106(15) Uani 1 1 d . . .
H66A H 0.0687 0.2747 0.6223 0.166 Uiso 1 1 calc R . .
H66B H 0.0392 0.2947 0.5612 0.166 Uiso 1 1 calc R . .
H66C H 0.0355 0.2731 0.6134 0.166 Uiso 1 1 calc R . .
C67 C 0.02137(10) 0.4183(3) 0.58715(17) 0.1074(15) Uani 1 1 d . . .
H67A H 0.0066 0.3964 0.5947 0.161 Uiso 1 1 calc R . .
H67B H 0.0136 0.4155 0.5460 0.161 Uiso 1 1 calc R . .
H67C H 0.0245 0.4685 0.5992 0.161 Uiso 1 1 calc R . .
C68 C 0.93053(7) 0.06772(16) 0.65997(13) 0.0541(7) Uani 1 1 d . . .
C69 C 0.92694(8) 0.14269(16) 0.66946(14) 0.0581(8) Uani 1 1 d . . .
C70 C 0.91400(8) 0.19189(17) 0.62492(16) 0.0713(9) Uani 1 1 d . . .
H70 H 0.9121 0.2404 0.6326 0.086 Uiso 1 1 calc R . .
C71 C 0.90367(9) 0.17048(18) 0.56818(16) 0.0754(10) Uani 1 1 d . . .
H71 H 0.8962 0.2052 0.5385 0.090 Uiso 1 1 calc R . .
C72 C 0.90444(8) 0.09879(18) 0.55564(14) 0.0669(9) Uani 1 1 d . . .
H72 H 0.8964 0.0844 0.5171 0.080 Uiso 1 1 calc R . .
C73 C 0.91740(7) 0.04636(16) 0.60069(13) 0.0563(8) Uani 1 1 d . . .
C74 C 0.91754(8) -0.02922(17) 0.58921(13) 0.0601(8) Uani 1 1 d . . .
C75 C 0.93111(7) -0.07745(16) 0.63478(12) 0.0605(8) Uani 1 1 d . . .
H75 H 0.9305 -0.1275 0.6284 0.073 Uiso 1 1 calc R . .
C76 C 0.94580(7) -0.04897(16) 0.69094(13) 0.0567(8) Uani 1 1 d . . .
C77 C 0.90004(9) -0.12306(18) 0.51674(14) 0.0765(10) Uani 1 1 d . . .
H77A H 0.8869 -0.1466 0.5281 0.092 Uiso 1 1 calc R . .
H77B H 0.9202 -0.1471 0.5369 0.092 Uiso 1 1 calc R . .
C78 C 0.88556(11) -0.1286(2) 0.45258(16) 0.0909(12) Uani 1 1 d . . .
H78 H 0.8991 -0.1030 0.4426 0.109 Uiso 1 1 calc R . .
C79 C 0.85401(11) -0.0919(3) 0.41980(18) 0.1155(16) Uani 1 1 d . . .
H79A H 0.8401 -0.1166 0.4282 0.173 Uiso 1 1 calc R . .
H79B H 0.8458 -0.0940 0.3785 0.173 Uiso 1 1 calc R . .
H79C H 0.8561 -0.0418 0.4319 0.173 Uiso 1 1 calc R . .
C80 C 0.88418(14) -0.2082(2) 0.4357(2) 0.1295(19) Uani 1 1 d . . .
H80A H 0.9049 -0.2282 0.4559 0.194 Uiso 1 1 calc R . .
H80B H 0.8752 -0.2118 0.3942 0.194 Uiso 1 1 calc R . .
H80C H 0.8716 -0.2350 0.4463 0.194 Uiso 1 1 calc R . .
C81 C 0.96261(8) -0.10161(16) 0.74186(13) 0.0639(9) Uani 1 1 d . . .
C82 C 0.99517(8) -0.09828(17) 0.85009(13) 0.0645(9) Uani 1 1 d . . .
C83 C 0.99624(9) -0.17099(19) 0.86319(16) 0.0857(12) Uani 1 1 d . . .
H83 H 0.9879 -0.2057 0.8335 0.103 Uiso 1 1 calc R . .
C84 C 1.00994(10) -0.1925(2) 0.92168(17) 0.0970(14) Uani 1 1 d . . .
H84 H 1.0105 -0.2419 0.9301 0.116 Uiso 1 1 calc R . .
C85 C 1.02230(9) -0.1443(2) 0.96618(16) 0.0872(12) Uani 1 1 d . . .
H85 H 1.0309 -0.1608 1.0044 0.105 Uiso 1 1 calc R . .
C86 C 1.02229(8) -0.06981(19) 0.95524(13) 0.0657(9) Uani 1 1 d . . .
C87 C 1.03536(8) -0.0147(2) 0.99830(13) 0.0663(9) Uani 1 1 d . . .
C88 C 1.03504(8) 0.05658(18) 0.98296(12) 0.0646(9) Uani 1 1 d . . .
H88 H 1.0436 0.0933 1.0111 0.078 Uiso 1 1 calc R . .
C89 C 1.02131(7) 0.07245(17) 0.92299(12) 0.0557(8) Uani 1 1 d . . .
C90 C 1.00902(7) -0.04601(17) 0.89632(12) 0.0577(8) Uani 1 1 d . . .
C91 C 1.06324(9) 0.0139(2) 1.10062(13) 0.0779(10) Uani 1 1 d . . .
H91A H 1.0488 0.0524 1.0952 0.094 Uiso 1 1 calc R . .
H91B H 1.0806 0.0356 1.1002 0.094 Uiso 1 1 calc R . .
C92 C 1.07496(9) -0.0239(2) 1.15857(14) 0.0854(12) Uani 1 1 d . . .
H92 H 1.0570 -0.0450 1.1577 0.102 Uiso 1 1 calc R . .
C93 C 1.09739(11) -0.0853(3) 1.16881(16) 0.1060(15) Uani 1 1 d . . .
H93A H 1.0869 -0.1212 1.1385 0.159 Uiso 1 1 calc R . .
H93B H 1.1046 -0.1075 1.2061 0.159 Uiso 1 1 calc R . .
H93C H 1.1149 -0.0661 1.1683 0.159 Uiso 1 1 calc R . .
C94 C 1.08942(11) 0.0319(3) 1.20675(16) 0.1082(15) Uani 1 1 d . . .
H94A H 1.1071 0.0535 1.2084 0.162 Uiso 1 1 calc R . .
H94B H 1.0960 0.0086 1.2435 0.162 Uiso 1 1 calc R . .
H94C H 1.0744 0.0691 1.1993 0.162 Uiso 1 1 calc R . .
C95 C 1.02100(7) 0.14855(16) 0.90536(12) 0.0546(8) Uani 1 1 d . . .
C96 C 1.01549(7) 0.23709(15) 0.85066(12) 0.0531(7) Uani 1 1 d . . .
C97 C 1.00793(7) 0.27776(15) 0.79777(12) 0.0549(8) Uani 1 1 d . . .
C98 C 1.00870(9) 0.35293(16) 0.80036(14) 0.0709(10) Uani 1 1 d . . .
H98 H 1.0149 0.3772 0.8352 0.085 Uiso 1 1 calc R . .
C99 C 1.0000 0.3912(2) 0.7500 0.0821(16) Uani 1 2 d S . .
C100 C 1.00640(19) 0.5117(3) 0.7820(3) 0.075(2) Uani 0.50 1 d PD A -1
H10C H 1.0258 0.5005 0.8182 0.090 Uiso 0.50 1 calc PR A -1
H10D H 0.9903 0.5170 0.7910 0.090 Uiso 0.50 1 calc PR A -1
C101 C 1.0102(2) 0.5884(3) 0.7563(5) 0.119(4) Uani 0.50 1 d PD A -1
C102 C 1.01217(19) 0.6310(4) 0.8052(3) 0.207(4) Uani 1 1 d D A -1
H10E H 0.9921 0.6504 0.7940 0.311 Uiso 1 1 d R A -1
H10F H 1.0268 0.6703 0.8161 0.311 Uiso 1 1 d R A -1
H10G H 1.0192 0.5986 0.8379 0.311 Uiso 1 1 d R A -1
C103 C 0.16813(11) 0.1361(2) 0.19315(19) 0.1003(13) Uani 1 1 d . . .
H103 H 0.1538 0.1669 0.1978 0.120 Uiso 1 1 calc R . .
C104 C 0.06285(12) 0.2670(2) 0.06386(17) 0.1065(15) Uani 1 1 d . . .
H104 H 0.0475 0.2428 0.0272 0.128 Uiso 1 1 calc R . .
Cl1 Cl 0.17245(4) 0.05528(8) 0.22891(7) 0.1551(6) Uani 1 1 d . . .
Cl2 Cl 0.15150(6) 0.12060(9) 0.11894(7) 0.2059(10) Uani 1 1 d . . .
Cl3 Cl 0.20239(4) 0.18096(9) 0.22296(8) 0.1618(6) Uani 1 1 d . . .
Cl4 Cl 0.09483(4) 0.29130(8) 0.05920(6) 0.1276(5) Uani 1 1 d . . .
Cl5 Cl 0.07437(4) 0.20513(7) 0.12095(6) 0.1317(5) Uani 1 1 d . . .
Cl6 Cl 0.04537(3) 0.34367(7) 0.07247(5) 0.1186(4) Uani 1 1 d . . .
N1 N 0.23333(10) 0.6296(2) 0.94828(19) 0.1063(12) Uani 1 1 d U . .
N2 N 0.21761(7) 0.48213(15) 0.95960(11) 0.0686(7) Uani 1 1 d . . .
N3 N 0.18024(6) 0.40852(14) 0.86327(11) 0.0676(7) Uani 1 1 d . . .
H3A H 0.1796 0.4547 0.8684 0.081 Uiso 1 1 calc R . .
N4 N 0.15704(6) 0.51196(12) 0.78184(10) 0.0516(6) Uani 1 1 d . . .
N5 N 0.14567(8) 0.69570(14) 0.72916(11) 0.0794(9) Uani 1 1 d . . .
N6 N 0.14992(8) 0.75568(14) 0.76433(12) 0.0835(9) Uani 1 1 d . . .
N7 N 0.16927(6) 0.73840(13) 0.91313(10) 0.0587(7) Uani 1 1 d . . .
N8 N 0.19522(8) 0.77454(15) 1.06351(12) 0.0883(10) Uani 1 1 d . . .
N9 N 0.19828(8) 0.71861(16) 1.10155(12) 0.0848(9) Uani 1 1 d . . .
N10 N 0.17295(6) 0.53702(13) 1.04817(10) 0.0553(6) Uani 1 1 d . . .
N11 N 0.14362(6) 0.44102(13) 0.96398(10) 0.0610(7) Uani 1 1 d . . .
H11A H 0.1471 0.4864 0.9613 0.073 Uiso 1 1 calc R . .
N12 N 0.11142(6) 0.52659(13) 0.87426(10) 0.0538(6) Uani 1 1 d . . .
N13 N 0.10197(7) 0.67740(15) 0.89420(13) 0.0681(7) Uani 1 1 d . . .
N14 N 0.93485(7) 0.16933(16) 0.72695(13) 0.0727(8) Uani 1 1 d . . .
N15 N 0.94553(6) 0.01949(13) 0.70458(10) 0.0557(6) Uani 1 1 d . . .
N16 N 0.98055(6) -0.06839(13) 0.79374(10) 0.0636(7) Uani 1 1 d . . .
H16A H 0.9835 -0.0224 0.7922 0.076 Uiso 1 1 calc R . .
N17 N 1.00838(6) 0.02467(13) 0.88072(10) 0.0550(6) Uani 1 1 d . . .
N18 N 1.02832(7) 0.20598(14) 0.93729(11) 0.0701(8) Uani 1 1 d . . .
N19 N 1.02479(7) 0.26477(14) 0.90119(11) 0.0710(8) Uani 1 1 d . . .
N20 N 1.0000 0.23846(17) 0.7500 0.0532(9) Uani 1 2 d S . .
O1 O 0.23557(14) 0.6884(3) 0.9406(2) 0.201(2) Uani 1 1 d . . .
O2 O 0.2245(2) 0.5967(3) 0.9094(3) 0.361(6) Uani 1 1 d . . .
O3 O 0.25180(7) 0.4020(2) 1.12604(11) 0.1076(10) Uani 1 1 d . . .
O4 O 0.19732(8) 0.30156(13) 0.91403(11) 0.1125(11) Uani 1 1 d . . .
O5 O 0.11560(5) 0.45905(12) 0.60547(9) 0.0710(6) Uani 1 1 d . . .
O6 O 0.15518(5) 0.65649(9) 0.81398(8) 0.0523(5) Uani 1 1 d . . .
O7 O 0.16420(9) 0.96442(13) 0.89555(13) 0.1236(12) Uani 1 1 d . . .
O8 O 0.17918(5) 0.67173(10) 1.01391(8) 0.0590(5) Uani 1 1 d . . .
O9 O 0.21156(6) 0.48238(15) 1.22297(9) 0.0898(8) Uani 1 1 d . . .
O10 O 0.12179(7) 0.34048(12) 0.90726(10) 0.0938(9) Uani 1 1 d . . .
O11 O 0.07107(5) 0.45774(12) 0.70212(8) 0.0682(6) Uani 1 1 d . . .
O12 O 0.10104(9) 0.63672(15) 0.92772(13) 0.1265(13) Uani 1 1 d . . .
O13 O 0.10812(7) 0.74178(13) 0.90503(12) 0.0945(8) Uani 1 1 d . . .
O14 O 0.93698(8) 0.23486(15) 0.73541(13) 0.1127(10) Uani 1 1 d . . .
O15 O 0.93983(11) 0.12873(17) 0.76415(15) 0.1451(16) Uani 1 1 d . . .
O16 O 0.90374(6) -0.04657(11) 0.53239(9) 0.0736(6) Uani 1 1 d . . .
O17 O 0.95955(6) -0.16701(12) 0.73482(10) 0.0944(9) Uani 1 1 d . . .
O18 O 1.04787(6) -0.03842(14) 1.05414(9) 0.0817(7) Uani 1 1 d . . .
O19 O 1.01279(5) 0.16357(10) 0.84976(7) 0.0527(5) Uani 1 1 d . . .
O20 O 1.0000 0.4643(2) 0.7500 0.159(2) Uani 1 2 d SU . .

loop_
_atom_site_aniso_label
_atom_site_aniso_U_11
_atom_site_aniso_U_22
_atom_site_aniso_U_33
_atom_site_aniso_U_23
_atom_site_aniso_U_13
_atom_site_aniso_U_12
C1 0.066(3) 0.083(3) 0.089(3) -0.023(2) 0.030(2) 0.000(2)
C2 0.083(3) 0.100(3) 0.111(4) -0.025(3) 0.040(3) -0.012(2)
C3 0.089(4) 0.128(4) 0.108(4) -0.048(4) 0.040(3) -0.014(3)
C4 0.076(3) 0.146(5) 0.073(3) -0.023(3) 0.030(2) 0.001(3)
C5 0.055(2) 0.111(3) 0.068(2) -0.013(2) 0.0254(19) 0.005(2)
C6 0.052(2) 0.079(2) 0.070(2) -0.0094(19) 0.0258(18) 0.0056(17)
C7 0.068(3) 0.123(4) 0.061(2) 0.011(2) 0.028(2) 0.016(2)
C8 0.077(3) 0.081(2) 0.068(2) 0.013(2) 0.030(2) 0.004(2)
C9 0.065(2) 0.071(2) 0.060(2) 0.0093(18) 0.0244(18) 0.0062(17)
C10 0.092(3) 0.156(5) 0.072(3) 0.031(3) 0.035(2) 0.007(3)
C11 0.111(5) 0.193(6) 0.084(3) 0.042(4) 0.035(3) 0.017(4)
C12 0.157(6) 0.151(5) 0.089(4) 0.010(3) 0.001(4) 0.023(4)
C13 0.166(6) 0.238(8) 0.129(5) 0.087(5) 0.064(5) -0.004(5)
C14 0.084(3) 0.058(2) 0.069(2) 0.0077(18) 0.031(2) 0.0014(18)
C15 0.067(2) 0.0497(18) 0.062(2) -0.0025(16) 0.0275(17) 0.0026(15)
C16 0.095(3) 0.0507(19) 0.076(2) -0.0014(18) 0.027(2) 0.0043(18)
C17 0.096(3) 0.056(2) 0.086(3) -0.015(2) 0.027(2) 0.0060(19)
C18 0.077(3) 0.064(2) 0.067(2) -0.0205(19) 0.0221(19) 0.0042(18)
C19 0.054(2) 0.0572(18) 0.0612(19) -0.0120(16) 0.0274(16) 0.0004(15)
C20 0.061(2) 0.063(2) 0.0477(17) -0.0082(15) 0.0268(15) -0.0003(15)
C21 0.060(2) 0.0618(19) 0.0482(17) 0.0003(14) 0.0293(15) 0.0008(15)
C22 0.057(2) 0.0504(17) 0.0521(17) -0.0021(14) 0.0325(15) -0.0035(14)
C23 0.0540(19) 0.0482(17) 0.0524(17) -0.0061(14) 0.0248(15) 0.0004(14)
C24 0.069(2) 0.088(2) 0.0501(18) -0.0104(18) 0.0275(17) 0.0043(19)
C25 0.073(3) 0.113(3) 0.053(2) -0.016(2) 0.0309(19) -0.001(2)
C26 0.099(3) 0.160(4) 0.052(2) -0.001(2) 0.033(2) 0.011(3)
C27 0.119(4) 0.164(5) 0.071(3) -0.042(3) 0.045(3) -0.043(4)
C28 0.067(2) 0.0508(17) 0.0457(16) 0.0009(14) 0.0295(15) -0.0030(15)
C29 0.076(2) 0.0432(16) 0.0554(18) 0.0002(14) 0.0351(17) -0.0084(15)
C30 0.070(2) 0.0448(16) 0.0606(19) -0.0012(15) 0.0341(17) -0.0030(14)
C31 0.105(3) 0.0489(18) 0.069(2) 0.0004(17) 0.045(2) -0.0045(18)
C32 0.113(3) 0.0403(17) 0.078(2) -0.0025(18) 0.047(2) -0.0010(18)
C33 0.101(3) 0.0486(18) 0.068(2) -0.0157(17) 0.043(2) -0.0092(18)
C34 0.074(2) 0.0487(17) 0.0602(19) -0.0106(15) 0.0357(17) -0.0097(15)
C35 0.148(4) 0.062(2) 0.101(3) -0.005(2) 0.058(3) 0.003(2)
C36 0.357(10) 0.037(2) 0.147(5) -0.008(3) 0.135(6) -0.006(4)
C37 0.480(17) 0.101(5) 0.233(9) -0.020(5) 0.226(11) -0.049(7)
C38 0.295(9) 0.055(3) 0.153(5) -0.014(3) 0.071(5) -0.021(4)
C39 0.077(2) 0.0487(17) 0.0582(19) -0.0136(15) 0.0356(18) -0.0093(16)
C40 0.072(2) 0.067(2) 0.0439(17) -0.0063(16) 0.0280(16) -0.0054(17)
C41 0.057(2) 0.068(2) 0.0480(17) -0.0030(16) 0.0246(15) -0.0042(16)
C42 0.069(2) 0.087(2) 0.0405(16) -0.0018(17) 0.0231(16) -0.0082(18)
C43 0.058(2) 0.101(3) 0.0431(17) 0.0120(18) 0.0224(16) 0.0028(19)
C44 0.047(2) 0.081(2) 0.0484(18) 0.0171(17) 0.0195(15) 0.0053(16)
C45 0.067(2) 0.093(3) 0.056(2) 0.028(2) 0.0219(19) 0.004(2)
C46 0.087(3) 0.076(3) 0.087(3) 0.035(2) 0.037(2) -0.001(2)
C47 0.081(3) 0.061(2) 0.067(2) 0.0155(17) 0.0280(19) -0.0026(18)
C48 0.062(2) 0.0567(18) 0.0534(18) 0.0114(15) 0.0241(16) -0.0003(15)
C49 0.0496(19) 0.0635(19) 0.0482(17) 0.0093(15) 0.0215(15) 0.0012(15)
C50 0.075(3) 0.168(4) 0.0390(18) 0.001(2) 0.0151(18) -0.015(3)
C51 0.098(4) 0.207(6) 0.044(2) 0.017(3) 0.026(2) 0.004(4)
C52 0.163(6) 0.324(10) 0.051(3) -0.020(4) 0.030(3) -0.074(6)
C53 0.166(6) 0.310(10) 0.101(4) 0.069(5) 0.058(4) 0.135(7)
C54 0.072(2) 0.0503(19) 0.0564(19) 0.0015(15) 0.0285(17) -0.0080(16)
C55 0.060(2) 0.0498(17) 0.0523(17) -0.0010(14) 0.0288(15) -0.0063(14)
C56 0.065(2) 0.0543(17) 0.0521(17) -0.0028(15) 0.0276(16) -0.0070(15)
C57 0.057(2) 0.0621(19) 0.0471(17) -0.0035(15) 0.0284(15) -0.0056(15)
C58 0.0519(19) 0.0615(19) 0.0497(16) 0.0052(14) 0.0294(15) 0.0022(14)
C59 0.066(2) 0.070(2) 0.0526(18) 0.0104(16) 0.0302(17) 0.0082(17)
C60 0.081(3) 0.067(2) 0.073(2) 0.0234(18) 0.042(2) 0.0160(18)
C61 0.072(2) 0.0546(19) 0.078(2) 0.0072(17) 0.041(2) 0.0113(16)
C62 0.058(2) 0.0517(17) 0.0571(18) 0.0066(15) 0.0333(16) 0.0063(14)
C63 0.0503(19) 0.0500(16) 0.0525(17) 0.0032(14) 0.0295(15) -0.0030(14)
C64 0.079(3) 0.067(2) 0.0604(19) -0.0123(16) 0.0378(19) -0.0119(17)
C65 0.080(3) 0.103(3) 0.060(2) -0.022(2) 0.038(2) -0.022(2)
C66 0.117(4) 0.109(3) 0.105(3) -0.045(3) 0.058(3) -0.028(3)
C67 0.090(3) 0.139(4) 0.074(3) -0.011(3) 0.030(2) -0.015(3)
C68 0.0522(19) 0.0531(17) 0.0555(18) 0.0005(15) 0.0276(15) 0.0002(14)
C69 0.063(2) 0.0465(17) 0.066(2) 0.0017(15) 0.0347(17) 0.0002(15)
C70 0.079(3) 0.0498(18) 0.086(3) 0.0067(18) 0.045(2) 0.0106(17)
C71 0.089(3) 0.056(2) 0.076(2) 0.0205(18) 0.040(2) 0.0140(18)
C72 0.073(2) 0.066(2) 0.0579(19) 0.0095(16) 0.0326(18) 0.0061(17)
C73 0.060(2) 0.0511(17) 0.0590(18) 0.0088(15) 0.0321(16) 0.0066(14)
C74 0.060(2) 0.0614(19) 0.0529(18) -0.0017(16) 0.0256(16) -0.0016(16)
C75 0.065(2) 0.0467(16) 0.0530(18) 0.0012(15) 0.0199(16) -0.0024(15)
C76 0.055(2) 0.0483(17) 0.0538(18) 0.0023(14) 0.0204(15) -0.0057(14)
C77 0.094(3) 0.063(2) 0.063(2) -0.0097(17) 0.036(2) -0.0024(19)
C78 0.106(4) 0.094(3) 0.066(2) -0.015(2) 0.042(2) -0.017(2)
C79 0.113(4) 0.114(4) 0.080(3) 0.004(3) 0.025(3) -0.012(3)
C80 0.164(5) 0.101(3) 0.104(3) -0.046(3) 0.058(3) -0.016(3)
C81 0.062(2) 0.0451(18) 0.061(2) 0.0027(15) 0.0174(17) -0.0097(15)
C82 0.061(2) 0.0533(18) 0.0577(19) 0.0115(16) 0.0166(16) -0.0072(15)
C83 0.085(3) 0.055(2) 0.076(2) 0.0103(18) 0.015(2) -0.0131(18)
C84 0.092(3) 0.070(2) 0.083(3) 0.033(2) 0.016(2) -0.014(2)
C85 0.083(3) 0.077(2) 0.064(2) 0.028(2) 0.015(2) -0.017(2)
C86 0.055(2) 0.074(2) 0.0512(18) 0.0153(17) 0.0172(16) -0.0092(16)
C87 0.059(2) 0.083(2) 0.0478(18) 0.0164(17) 0.0219(16) -0.0054(17)
C88 0.067(2) 0.077(2) 0.0449(17) 0.0051(16) 0.0264(16) -0.0048(17)
C89 0.059(2) 0.0623(19) 0.0442(16) 0.0005(15) 0.0261(15) -0.0033(15)
C90 0.0502(19) 0.0587(19) 0.0512(17) 0.0055(15) 0.0183(15) -0.0077(14)
C91 0.076(3) 0.104(3) 0.0454(18) 0.0073(18) 0.0274(18) -0.010(2)
C92 0.079(3) 0.124(3) 0.051(2) 0.021(2) 0.034(2) 0.000(2)
C93 0.106(4) 0.132(4) 0.068(2) 0.027(2) 0.038(2) 0.020(3)
C94 0.105(4) 0.165(4) 0.056(2) 0.010(3) 0.044(2) 0.008(3)
C95 0.066(2) 0.0579(18) 0.0373(15) -0.0029(14) 0.0259(15) -0.0008(15)
C96 0.070(2) 0.0416(16) 0.0471(17) -0.0061(13) 0.0311(15) -0.0029(14)
C97 0.069(2) 0.0431(16) 0.0526(17) -0.0074(14) 0.0326(16) -0.0014(14)
C98 0.104(3) 0.0423(17) 0.067(2) -0.0108(16) 0.046(2) -0.0040(17)
C99 0.124(5) 0.033(2) 0.092(4) 0.000 0.059(4) 0.000
C100 0.121(7) 0.046(4) 0.054(4) -0.003(3) 0.044(4) 0.002(4)
C101 0.096(10) 0.028(3) 0.240(13) 0.005(6) 0.094(11) 0.005(4)
C102 0.182(8) 0.159(7) 0.233(9) 0.085(6) 0.079(7) 0.002(6)
C103 0.109(4) 0.090(3) 0.108(3) -0.003(2) 0.062(3) 0.016(3)
C104 0.150(4) 0.108(3) 0.076(3) -0.037(2) 0.070(3) -0.039(3)
Cl1 0.1691(16) 0.1325(12) 0.1474(12) 0.0301(9) 0.0733(12) -0.0154(10)
Cl2 0.332(3) 0.1309(13) 0.1071(11) -0.0044(9) 0.0850(15) 0.0409(15)
Cl3 0.1369(14) 0.1560(14) 0.2006(17) 0.0282(12) 0.0952(13) -0.0102(10)
Cl4 0.1548(13) 0.1299(10) 0.1287(10) -0.0282(8) 0.0960(10) -0.0295(9)
Cl5 0.1908(15) 0.1092(9) 0.1140(9) -0.0027(7) 0.0939(10) -0.0089(9)
Cl6 0.1319(11) 0.1253(10) 0.0946(8) -0.0054(7) 0.0574(8) -0.0051(8)
N1 0.127(3) 0.069(2) 0.102(3) -0.022(2) 0.047(2) -0.017(2)
N2 0.069(2) 0.0658(18) 0.0634(17) -0.0030(14) 0.0302(15) 0.0000(14)
N3 0.078(2) 0.0499(15) 0.0578(16) 0.0044(13) 0.0245(15) 0.0042(13)
N4 0.0532(16) 0.0483(14) 0.0508(13) -0.0008(12) 0.0261(12) 0.0000(11)
N5 0.130(3) 0.0506(16) 0.0597(16) 0.0023(14) 0.0522(18) -0.0104(16)
N6 0.140(3) 0.0502(16) 0.0670(18) 0.0000(15) 0.0594(19) -0.0086(17)
N7 0.0772(19) 0.0450(14) 0.0547(15) -0.0080(12) 0.0356(14) -0.0082(12)
N8 0.140(3) 0.0583(17) 0.0607(17) -0.0153(15) 0.0492(19) -0.0179(18)
N9 0.121(3) 0.0714(19) 0.0564(17) -0.0201(16) 0.0434(18) -0.0175(18)
N10 0.0569(16) 0.0601(16) 0.0445(13) 0.0024(12) 0.0239(12) -0.0023(12)
N11 0.0713(19) 0.0496(14) 0.0443(14) 0.0040(11) 0.0189(13) -0.0121(12)
N12 0.0597(17) 0.0494(14) 0.0483(13) 0.0010(12) 0.0261(12) -0.0041(12)
N13 0.081(2) 0.0527(16) 0.0779(19) -0.0050(15) 0.0476(17) 0.0034(14)
N14 0.093(2) 0.0543(17) 0.078(2) -0.0047(16) 0.0508(18) 0.0025(15)
N15 0.0613(17) 0.0453(14) 0.0506(14) 0.0006(12) 0.0232(13) -0.0036(12)
N16 0.0687(19) 0.0483(14) 0.0512(15) 0.0025(12) 0.0166(13) -0.0107(12)
N17 0.0580(17) 0.0530(15) 0.0484(14) 0.0035(12) 0.0247(12) -0.0066(12)
N18 0.100(2) 0.0587(16) 0.0469(14) -0.0054(14) 0.0361(15) 0.0003(15)
N19 0.103(2) 0.0568(16) 0.0523(15) -0.0083(13) 0.0403(16) 0.0014(15)
N20 0.071(3) 0.0429(18) 0.0456(19) 0.000 0.0308(18) 0.000
O1 0.316(7) 0.116(3) 0.174(4) -0.036(3) 0.132(4) -0.090(4)
O2 0.815(19) 0.103(3) 0.199(5) -0.028(3) 0.292(8) -0.130(6)
O3 0.094(2) 0.153(3) 0.0574(16) 0.0154(17) 0.0281(15) 0.0112(19)
O4 0.145(3) 0.0588(16) 0.0818(18) 0.0132(14) 0.0257(18) -0.0017(16)
O5 0.0785(17) 0.0767(15) 0.0482(12) -0.0126(11) 0.0272(12) 0.0039(12)
O6 0.0691(14) 0.0425(11) 0.0469(11) -0.0004(9) 0.0318(10) -0.0049(9)
O7 0.205(4) 0.0479(14) 0.098(2) -0.0159(14) 0.067(2) -0.0004(17)
O8 0.0780(16) 0.0514(12) 0.0468(11) -0.0082(9) 0.0326(11) -0.0077(10)
O9 0.0805(18) 0.125(2) 0.0432(13) 0.0206(13) 0.0192(12) -0.0020(15)
O10 0.133(2) 0.0461(13) 0.0668(15) 0.0018(11) 0.0291(15) -0.0185(13)
O11 0.0833(17) 0.0696(14) 0.0487(12) -0.0041(10) 0.0330(12) -0.0039(12)
O12 0.246(4) 0.0758(18) 0.113(2) -0.0058(16) 0.133(3) -0.010(2)
O13 0.124(2) 0.0613(16) 0.1043(19) -0.0169(14) 0.0645(18) -0.0014(15)
O14 0.157(3) 0.0667(18) 0.111(2) -0.0147(16) 0.069(2) 0.0114(17)
O15 0.295(5) 0.0752(19) 0.114(2) -0.0003(18) 0.142(3) 0.007(2)
O16 0.0943(18) 0.0613(14) 0.0519(13) -0.0021(11) 0.0300(12) 0.0012(12)
O17 0.109(2) 0.0448(13) 0.0724(15) 0.0044(11) 0.0102(14) -0.0147(12)
O18 0.0824(18) 0.0982(18) 0.0484(13) 0.0227(12) 0.0239(12) -0.0088(14)
O19 0.0705(14) 0.0457(11) 0.0414(10) -0.0052(9) 0.0294(10) -0.0062(9)
O20 0.199(4) 0.045(2) 0.199(4) 0.000 0.082(3) 0.000

loop_
_atom_type_symbol
_atom_type_description
_atom_type_scat_dispersion_real
_atom_type_scat_dispersion_imag
_atom_type_scat_source
C C 0.0033 0.0016 'International Tables Vol C Tables 4.2.6.8 and 6.1.1.4'
H H 0.0000 0.0000 'International Tables Vol C Tables 4.2.6.8 and 6.1.1.4'
N N 0.0061 0.0033 'International Tables Vol C Tables 4.2.6.8 and 6.1.1.4'
O O 0.0106 0.0060 'International Tables Vol C Tables 4.2.6.8 and 6.1.1.4'
Cl Cl 0.1484 0.1585 'International Tables Vol C Tables 4.2.6.8 and 6.1.1.4'

loop_
_geom_angle_atom_site_label_1
_geom_angle_atom_site_label_2
_geom_angle_atom_site_label_3
_geom_angle
_geom_angle_site_symmetry_1
_geom_angle_site_symmetry_3
C2 C1 C6 122.1(4) . .
C2 C1 N1 116.4(4) . .
C6 C1 N1 121.4(3) . .
C1 C2 C3 120.3(5) . .
C1 C2 H2 119.9 . .
C3 C2 H2 119.9 . .
C4 C3 C2 120.7(5) . .
C4 C3 H3 119.7 . .
C2 C3 H3 119.7 . .
C3 C4 C5 120.3(5) . .
C3 C4 H4 119.9 . .
C5 C4 H4 119.9 . .
C6 C5 C4 121.0(4) . .
C6 C5 C7 116.1(3) . .
C4 C5 C7 122.9(4) . .
N2 C6 C5 124.2(4) . .
N2 C6 C1 120.3(3) . .
C5 C6 C1 115.5(4) . .
O3 C7 C8 126.7(4) . .
O3 C7 C5 113.7(4) . .
C8 C7 C5 119.6(3) . .
C7 C8 C9 118.0(4) . .
C7 C8 H8 121.0 . .
C9 C8 H8 121.0 . .
N2 C9 C8 125.4(3) . .
N2 C9 C14 115.0(3) . .
C8 C9 C14 119.5(3) . .
O3 C10 C11 105.3(4) . .
O3 C10 H10A 110.7 . .
C11 C10 H10A 110.7 . .
O3 C10 H10B 110.7 . .
C11 C10 H10B 110.7 . .
H10A C10 H10B 108.8 . .
C13 C11 C12 114.2(5) . .
C13 C11 C10 107.2(5) . .
C12 C11 C10 111.6(5) . .
C13 C11 H11 107.9 . .
C12 C11 H11 107.9 . .
C10 C11 H11 107.9 . .
C11 C12 H12A 109.5 . .
C11 C12 H12B 109.5 . .
H12A C12 H12B 109.5 . .
C11 C12 H12C 109.5 . .
H12A C12 H12C 109.5 . .
H12B C12 H12C 109.5 . .
C11 C13 H13A 109.5 . .
C11 C13 H13B 109.5 . .
H13A C13 H13B 109.5 . .
C11 C13 H13C 109.5 . .
H13A C13 H13C 109.5 . .
H13B C13 H13C 109.5 . .
O4 C14 N3 124.8(3) . .
O4 C14 C9 121.5(3) . .
N3 C14 C9 113.7(3) . .
C16 C15 N3 125.0(3) . .
C16 C15 C23 119.4(3) . .
N3 C15 C23 115.6(3) . .
C15 C16 C17 120.0(3) . .
C15 C16 H16 120.0 . .
C17 C16 H16 120.0 . .
C18 C17 C16 122.3(3) . .
C18 C17 H17 118.8 . .
C16 C17 H17 118.8 . .
C17 C18 C19 119.8(3) . .
C17 C18 H18 120.1 . .
C19 C18 H18 120.1 . .
C18 C19 C20 123.0(3) . .
C18 C19 C23 119.3(3) . .
C20 C19 C23 117.6(3) . .
O5 C20 C21 125.4(3) . .
O5 C20 C19 115.3(3) . .
C21 C20 C19 119.3(3) . .
C20 C21 C22 118.0(3) . .
C20 C21 H21 121.0 . .
C22 C21 H21 121.0 . .
N4 C22 C21 125.7(3) . .
N4 C22 C28 117.8(2) . .
C21 C22 C28 116.5(3) . .
N4 C23 C19 123.4(3) . .
N4 C23 C15 117.5(3) . .
C19 C23 C15 119.1(3) . .
O5 C24 C25 108.8(3) . .
O5 C24 H24A 109.9 . .
C25 C24 H24A 109.9 . .
O5 C24 H24B 109.9 . .
C25 C24 H24B 109.9 . .
H24A C24 H24B 108.3 . .
C26 C25 C27 111.7(4) . .
C26 C25 C24 109.2(3) . .
C27 C25 C24 111.6(3) . .
C26 C25 H25 108.1 . .
C27 C25 H25 108.1 . .
C24 C25 H25 108.1 . .
C25 C26 H26A 109.5 . .
C25 C26 H26B 109.5 . .
H26A C26 H26B 109.5 . .
C25 C26 H26C 109.5 . .
H26A C26 H26C 109.5 . .
H26B C26 H26C 109.5 . .
C25 C27 H27A 109.5 . .
C25 C27 H27B 109.5 . .
H27A C27 H27B 109.5 . .
C25 C27 H27C 109.5 . .
H27A C27 H27C 109.5 . .
H27B C27 H27C 109.5 . .
N5 C28 O6 112.9(3) . .
N5 C28 C22 126.2(3) . .
O6 C28 C22 120.9(2) . .
N6 C29 O6 112.4(3) . .
N6 C29 C30 126.0(3) . .
O6 C29 C30 121.7(2) . .
N7 C30 C31 124.3(3) . .
N7 C30 C29 118.1(3) . .
C31 C30 C29 117.6(3) . .
C32 C31 C30 119.0(3) . .
C32 C31 H31 120.5 . .
C30 C31 H31 120.5 . .
O7 C32 C31 115.2(3) . .
O7 C32 C33 126.3(3) . .
C31 C32 C33 118.5(3) . .
C32 C33 C34 117.9(3) . .
C32 C33 H33 121.1 . .
C34 C33 H33 121.1 . .
N7 C34 C33 125.2(3) . .
N7 C34 C39 116.9(3) . .
C33 C34 C39 117.9(3) . .
O7 C35 C36 109.5(4) . .
O7 C35 H35A 109.8 . .
C36 C35 H35A 109.8 . .
O7 C35 H35B 109.8 . .
C36 C35 H35B 109.8 . .
H35A C35 H35B 108.2 . .
C37 C36 C35 124.6(5) . .
C37 C36 C38 124.9(5) . .
C35 C36 C38 109.3(4) . .
C37 C36 H36 93.7 . .
C35 C36 H36 93.7 . .
C38 C36 H36 93.7 . .
C36 C37 H37A 109.5 . .
C36 C37 H37B 109.5 . .
H37A C37 H37B 109.5 . .
C36 C37 H37C 109.5 . .
H37A C37 H37C 109.5 . .
H37B C37 H37C 109.5 . .
C36 C38 H38A 109.5 . .
C36 C38 H38B 109.5 . .
H38A C38 H38B 109.5 . .
C36 C38 H38C 109.5 . .
H38A C38 H38C 109.5 . .
H38B C38 H38C 109.5 . .
N8 C39 O8 112.5(3) . .
N8 C39 C34 126.7(3) . .
O8 C39 C34 120.9(2) . .
N9 C40 O8 112.7(3) . .
N9 C40 C41 127.9(3) . .
O8 C40 C41 119.4(3) . .
N10 C41 C42 124.7(3) . .
N10 C41 C40 116.6(3) . .
C42 C41 C40 118.8(3) . .
C43 C42 C41 118.2(3) . .
C43 C42 H42 120.9 . .
C41 C42 H42 120.9 . .
O9 C43 C42 125.5(3) . .
O9 C43 C44 114.6(3) . .
C42 C43 C44 119.9(3) . .
C45 C44 C43 124.4(3) . .
C45 C44 C49 118.8(3) . .
C43 C44 C49 116.8(3) . .
C46 C45 C44 120.3(3) . .
C46 C45 H45 119.8 . .
C44 C45 H45 119.8 . .
C45 C46 C47 122.3(3) . .
C45 C46 H46 118.9 . .
C47 C46 H46 118.9 . .
C48 C47 C46 119.1(3) . .
C48 C47 H47 120.5 . .
C46 C47 H47 120.5 . .
C47 C48 N11 125.5(3) . .
C47 C48 C49 119.8(3) . .
N11 C48 C49 114.7(3) . .
N10 C49 C48 117.1(2) . .
N10 C49 C44 123.2(3) . .
C48 C49 C44 119.7(3) . .
O9 C50 C51 108.0(4) . .
O9 C50 H50A 110.1 . .
C51 C50 H50A 110.1 . .
O9 C50 H50B 110.1 . .
C51 C50 H50B 110.1 . .
H50A C50 H50B 108.4 . .
C53 C51 C50 110.8(4) . .
C53 C51 C52 112.8(5) . .
C50 C51 C52 108.8(5) . .
C53 C51 H51 108.1 . .
C50 C51 H51 108.1 . .
C52 C51 H51 108.1 . .
C51 C52 H52A 109.5 . .
C51 C52 H52B 109.5 . .
H52A C52 H52B 109.5 . .
C51 C52 H52C 109.5 . .
H52A C52 H52C 109.5 . .
H52B C52 H52C 109.5 . .
C51 C53 H53A 109.5 . .
C51 C53 H53B 109.5 . .
H53A C53 H53B 109.5 . .
C51 C53 H53C 109.5 . .
H53A C53 H53C 109.5 . .
H53B C53 H53C 109.5 . .
O10 C54 N11 125.1(3) . .
O10 C54 C55 122.2(3) . .
N11 C54 C55 112.7(3) . .
N12 C55 C56 126.2(3) . .
N12 C55 C54 115.3(2) . .
C56 C55 C54 118.5(3) . .
C57 C56 C55 117.3(3) . .
C57 C56 H56 121.4 . .
C55 C56 H56 121.4 . .
O11 C57 C56 126.0(3) . .
O11 C57 C58 114.5(3) . .
C56 C57 C58 119.5(3) . .
C63 C58 C59 120.2(3) . .
C63 C58 C57 117.6(3) . .
C59 C58 C57 122.2(3) . .
C60 C59 C58 120.1(3) . .
C60 C59 H59 120.0 . .
C58 C59 H59 120.0 . .
C59 C60 C61 120.5(3) . .
C59 C60 H60 119.7 . .
C61 C60 H60 119.7 . .
C62 C61 C60 120.4(3) . .
C62 C61 H61 119.8 . .
C60 C61 H61 119.8 . .
C61 C62 C63 121.8(3) . .
C61 C62 N13 115.9(3) . .
C63 C62 N13 122.1(3) . .
N12 C63 C58 122.5(3) . .
N12 C63 C62 120.8(2) . .
C58 C63 C62 116.7(3) . .
O11 C64 C65 107.0(3) . .
O11 C64 H64A 110.3 . .
C65 C64 H64A 110.3 . .
O11 C64 H64B 110.3 . .
C65 C64 H64B 110.3 . .
H64A C64 H64B 108.6 . .
C64 C65 C67 112.1(3) . .
C64 C65 C66 108.9(3) . .
C67 C65 C66 111.5(3) . .
C64 C65 H65 108.1 . .
C67 C65 H65 108.1 . .
C66 C65 H65 108.1 . .
C65 C66 H66A 109.5 . .
C65 C66 H66B 109.5 . .
H66A C66 H66B 109.5 . .
C65 C66 H66C 109.5 . .
H66A C66 H66C 109.5 . .
H66B C66 H66C 109.5 . .
C65 C67 H67A 109.5 . .
C65 C67 H67B 109.5 . .
H67A C67 H67B 109.5 . .
C65 C67 H67C 109.5 . .
H67A C67 H67C 109.5 . .
H67B C67 H67C 109.5 . .
N15 C68 C73 121.7(3) . .
N15 C68 C69 122.3(3) . .
C73 C68 C69 116.0(3) . .
C70 C69 C68 121.8(3) . .
C70 C69 N14 116.6(3) . .
C68 C69 N14 121.5(3) . .
C69 C70 C71 120.7(3) . .
C69 C70 H70 119.7 . .
C71 C70 H70 119.7 . .
C72 C71 C70 120.2(3) . .
C72 C71 H71 119.9 . .
C70 C71 H71 119.9 . .
C71 C72 C73 120.3(3) . .
C71 C72 H72 119.8 . .
C73 C72 H72 119.8 . .
C72 C73 C74 122.1(3) . .
C72 C73 C68 120.5(3) . .
C74 C73 C68 117.4(3) . .
O16 C74 C75 125.6(3) . .
O16 C74 C73 114.9(3) . .
C75 C74 C73 119.5(3) . .
C74 C75 C76 117.4(3) . .
C74 C75 H75 121.3 . .
C76 C75 H75 121.3 . .
N15 C76 C75 126.0(3) . .
N15 C76 C81 116.1(3) . .
C75 C76 C81 117.9(3) . .
O16 C77 C78 108.3(3) . .
O16 C77 H77A 110.0 . .
C78 C77 H77A 110.0 . .
O16 C77 H77B 110.0 . .
C78 C77 H77B 110.0 . .
H77A C77 H77B 108.4 . .
C77 C78 C79 111.4(4) . .
C77 C78 C80 109.4(3) . .
C79 C78 C80 112.7(4) . .
C77 C78 H78 107.7 . .
C79 C78 H78 107.7 . .
C80 C78 H78 107.7 . .
C78 C79 H79A 109.5 . .
C78 C79 H79B 109.5 . .
H79A C79 H79B 109.5 . .
C78 C79 H79C 109.5 . .
H79A C79 H79C 109.5 . .
H79B C79 H79C 109.5 . .
C78 C80 H80A 109.5 . .
C78 C80 H80B 109.5 . .
H80A C80 H80B 109.5 . .
C78 C80 H80C 109.5 . .
H80A C80 H80C 109.5 . .
H80B C80 H80C 109.5 . .
O17 C81 N16 124.9(3) . .
O17 C81 C76 121.6(3) . .
N16 C81 C76 113.5(3) . .
C83 C82 N16 125.8(3) . .
C83 C82 C90 119.5(3) . .
N16 C82 C90 114.6(3) . .
C82 C83 C84 119.4(3) . .
C82 C83 H83 120.3 . .
C84 C83 H83 120.3 . .
C85 C84 C83 122.5(3) . .
C85 C84 H84 118.7 . .
C83 C84 H84 118.7 . .
C84 C85 C86 120.3(3) . .
C84 C85 H85 119.9 . .
C86 C85 H85 119.9 . .
C85 C86 C87 125.3(3) . .
C85 C86 C90 118.8(3) . .
C87 C86 C90 115.9(3) . .
O18 C87 C88 124.4(3) . .
O18 C87 C86 115.0(3) . .
C88 C87 C86 120.6(3) . .
C87 C88 C89 117.6(3) . .
C87 C88 H88 121.2 . .
C89 C88 H88 121.2 . .
N17 C89 C88 125.2(3) . .
N17 C89 C95 116.1(2) . .
C88 C89 C95 118.7(3) . .
N17 C90 C86 123.9(3) . .
N17 C90 C82 116.7(3) . .
C86 C90 C82 119.4(3) . .
O18 C91 C92 109.3(3) . .
O18 C91 H91A 109.8 . .
C92 C91 H91A 109.8 . .
O18 C91 H91B 109.8 . .
C92 C91 H91B 109.8 . .
H91A C91 H91B 108.3 . .
C94 C92 C91 109.1(3) . .
C94 C92 C93 111.9(4) . .
C91 C92 C93 111.8(3) . .
C94 C92 H92 108.0 . .
C91 C92 H92 108.0 . .
C93 C92 H92 108.0 . .
C92 C93 H93A 109.5 . .
C92 C93 H93B 109.5 . .
H93A C93 H93B 109.5 . .
C92 C93 H93C 109.5 . .
H93A C93 H93C 109.5 . .
H93B C93 H93C 109.5 . .
C92 C94 H94A 109.5 . .
C92 C94 H94B 109.5 . .
H94A C94 H94B 109.5 . .
C92 C94 H94C 109.5 . .
H94A C94 H94C 109.5 . .
H94B C94 H94C 109.5 . .
N18 C95 O19 112.7(3) . .
N18 C95 C89 127.6(3) . .
O19 C95 C89 119.7(2) . .
N19 C96 O19 112.8(2) . .
N19 C96 C97 126.1(3) . .
O19 C96 C97 121.1(2) . .
N20 C97 C98 124.9(3) . .
N20 C97 C96 116.9(3) . .
C98 C97 C96 118.2(2) . .
C99 C98 C97 118.3(3) . .
C99 C98 H98 120.9 . .
C97 C98 H98 120.9 . .
O20 C99 C98 120.6(2) . 2_756
O20 C99 C98 120.6(2) . .
C98 C99 C98 118.7(4) 2_756 .
O20 C100 C101 112.7(6) . .
O20 C100 H10C 109.1 . .
C101 C100 H10C 109.1 . .
O20 C100 H10D 109.1 . .
C101 C100 H10D 109.1 . .
H10C C100 H10D 107.8 . .
C102 C101 C100 92.3(7) . .
C101 C102 H10E 110.6 . .
C101 C102 H10F 109.8 . .
H10E C102 H10F 109.5 . .
C101 C102 H10G 107.9 . .
H10E C102 H10G 109.5 . .
H10F C102 H10G 109.5 . .
Cl3 C103 Cl1 111.1(3) . .
Cl3 C103 Cl2 112.0(3) . .
Cl1 C103 Cl2 110.3(2) . .
Cl3 C103 H103 107.8 . .
Cl1 C103 H103 107.8 . .
Cl2 C103 H103 107.8 . .
Cl6 C104 Cl5 111.2(2) . .
Cl6 C104 Cl4 111.2(2) . .
Cl5 C104 Cl4 110.0(3) . .
Cl6 C104 H104 108.1 . .
Cl5 C104 H104 108.1 . .
Cl4 C104 H104 108.1 . .
O2 N1 O1 113.0(5) . .
O2 N1 C1 122.0(5) . .
O1 N1 C1 125.0(5) . .
C9 N2 C6 116.4(3) . .
C14 N3 C15 128.6(3) . .
C14 N3 H3A 115.7 . .
C15 N3 H3A 115.7 . .
C22 N4 C23 115.9(2) . .
C28 N5 N6 105.9(2) . .
C29 N6 N5 106.6(2) . .
C34 N7 C30 115.1(3) . .
C39 N8 N9 106.1(3) . .
C40 N9 N8 106.1(3) . .
C41 N10 C49 117.2(2) . .
C54 N11 C48 129.2(3) . .
C54 N11 H11A 115.4 . .
C48 N11 H11A 115.4 . .
C55 N12 C63 116.5(2) . .
O12 N13 O13 122.2(3) . .
O12 N13 C62 119.1(3) . .
O13 N13 C62 118.7(3) . .
O15 N14 O14 120.8(3) . .
O15 N14 C69 120.8(3) . .
O14 N14 C69 118.3(3) . .
C76 N15 C68 117.4(2) . .
C81 N16 C82 128.9(3) . .
C81 N16 H16A 115.5 . .
C82 N16 H16A 115.5 . .
C89 N17 C90 116.8(2) . .
C95 N18 N19 106.2(2) . .
C96 N19 N18 105.9(2) . .
C97 N20 C97 114.9(3) . 2_756
C7 O3 C10 118.7(4) . .
C20 O5 C24 117.8(2) . .
C28 O6 C29 102.2(2) . .
C32 O7 C35 118.6(3) . .
C40 O8 C39 102.7(2) . .
C43 O9 C50 118.0(3) . .
C57 O11 C64 118.3(2) . .
C74 O16 C77 118.1(2) . .
C87 O18 C91 118.2(3) . .
C96 O19 C95 102.3(2) . .
C100 O20 C100 81.1(6) . 2_756
C100 O20 C99 139.5(3) . .
C100 O20 C99 139.5(3) 2_756 .

loop_
_geom_bond_atom_site_label_1
_geom_bond_atom_site_label_2
_geom_bond_distance
_geom_bond_site_symmetry_2
C1 C2 1.345(5) .
C1 C6 1.433(5) .
C1 N1 1.455(5) .
C2 C3 1.371(6) .
C2 H2 0.9300 .
C3 C4 1.342(6) .
C3 H3 0.9300 .
C4 C5 1.405(6) .
C4 H4 0.9300 .
C5 C6 1.391(5) .
C5 C7 1.428(6) .
C6 N2 1.352(4) .
C7 O3 1.345(4) .
C7 C8 1.360(5) .
C8 C9 1.386(4) .
C8 H8 0.9300 .
C9 N2 1.307(4) .
C9 C14 1.513(5) .
C10 O3 1.430(5) .
C10 C11 1.541(6) .
C10 H10A 0.9700 .
C10 H10B 0.9700 .
C11 C13 1.485(8) .
C11 C12 1.491(8) .
C11 H11 0.9800 .
C12 H12A 0.9600 .
C12 H12B 0.9600 .
C12 H12C 0.9600 .
C13 H13A 0.9600 .
C13 H13B 0.9600 .
C13 H13C 0.9600 .
C14 O4 1.222(4) .
C14 N3 1.350(4) .
C15 C16 1.380(4) .
C15 N3 1.389(4) .
C15 C23 1.424(4) .
C16 C17 1.387(5) .
C16 H16 0.9300 .
C17 C18 1.349(5) .
C17 H17 0.9300 .
C18 C19 1.409(4) .
C18 H18 0.9300 .
C19 C20 1.410(4) .
C19 C23 1.416(4) .
C20 O5 1.345(3) .
C20 C21 1.363(4) .
C21 C22 1.413(4) .
C21 H21 0.9300 .
C22 N4 1.314(3) .
C22 C28 1.476(4) .
C23 N4 1.362(3) .
C24 O5 1.433(4) .
C24 C25 1.518(4) .
C24 H24A 0.9700 .
C24 H24B 0.9700 .
C25 C26 1.508(5) .
C25 C27 1.518(6) .
C25 H25 0.9800 .
C26 H26A 0.9600 .
C26 H26B 0.9600 .
C26 H26C 0.9600 .
C27 H27A 0.9600 .
C27 H27B 0.9600 .
C27 H27C 0.9600 .
C28 N5 1.276(4) .
C28 O6 1.354(3) .
C29 N6 1.278(4) .
C29 O6 1.354(3) .
C29 C30 1.464(4) .
C30 N7 1.337(4) .
C30 C31 1.379(4) .
C31 C32 1.369(5) .
C31 H31 0.9300 .
C32 O7 1.365(4) .
C32 C33 1.381(5) .
C33 C34 1.381(4) .
C33 H33 0.9300 .
C34 N7 1.331(4) .
C34 C39 1.465(4) .
C35 O7 1.404(5) .
C35 C36 1.510(6) .
C35 H35A 0.9700 .
C35 H35B 0.9700 .
C36 C37 1.348(6) .
C36 C38 1.520(7) .
C36 H36 0.9800 .
C37 H37A 0.9600 .
C37 H37B 0.9600 .
C37 H37C 0.9600 .
C38 H38A 0.9600 .
C38 H38B 0.9600 .
C38 H38C 0.9600 .
C39 N8 1.290(4) .
C39 O8 1.355(3) .
C40 N9 1.288(4) .
C40 O8 1.351(3) .
C40 C41 1.456(4) .
C41 N10 1.312(4) .
C41 C42 1.413(4) .
C42 C43 1.358(5) .
C42 H42 0.9300 .
C43 O9 1.351(3) .
C43 C44 1.418(5) .
C44 C45 1.398(5) .
C44 C49 1.419(4) .
C45 C46 1.350(5) .
C45 H45 0.9300 .
C46 C47 1.404(5) .
C46 H46 0.9300 .
C47 C48 1.375(4) .
C47 H47 0.9300 .
C48 N11 1.394(3) .
C48 C49 1.418(4) .
C49 N10 1.357(4) .
C50 O9 1.439(5) .
C50 C51 1.509(5) .
C50 H50A 0.9700 .
C50 H50B 0.9700 .
C51 C53 1.498(7) .
C51 C52 1.519(7) .
C51 H51 0.9800 .
C52 H52A 0.9600 .
C52 H52B 0.9600 .
C52 H52C 0.9600 .
C53 H53A 0.9600 .
C53 H53B 0.9600 .
C53 H53C 0.9600 .
C54 O10 1.212(3) .
C54 N11 1.346(4) .
C54 C55 1.508(4) .
C55 N12 1.312(3) .
C55 C56 1.410(4) .
C56 C57 1.356(4) .
C56 H56 0.9300 .
C57 O11 1.343(3) .
C57 C58 1.431(4) .
C58 C63 1.410(4) .
C58 C59 1.418(4) .
C59 C60 1.358(4) .
C59 H59 0.9300 .
C60 C61 1.380(5) .
C60 H60 0.9300 .
C61 C62 1.366(4) .
C61 H61 0.9300 .
C62 C63 1.413(4) .
C62 N13 1.468(4) .
C63 N12 1.362(3) .
C64 O11 1.443(4) .
C64 C65 1.500(4) .
C64 H64A 0.9700 .
C64 H64B 0.9700 .
C65 C67 1.517(6) .
C65 C66 1.529(5) .
C65 H65 0.9800 .
C66 H66A 0.9600 .
C66 H66B 0.9600 .
C66 H66C 0.9600 .
C67 H67A 0.9600 .
C67 H67B 0.9600 .
C67 H67C 0.9600 .
C68 N15 1.353(4) .
C68 C73 1.421(4) .
C68 C69 1.426(4) .
C69 C70 1.359(4) .
C69 N14 1.464(4) .
C70 C71 1.385(5) .
C70 H70 0.9300 .
C71 C72 1.361(4) .
C71 H71 0.9300 .
C72 C73 1.407(4) .
C72 H72 0.9300 .
C73 C74 1.419(4) .
C74 O16 1.341(3) .
C74 C75 1.365(4) .
C75 C76 1.386(4) .
C75 H75 0.9300 .
C76 N15 1.309(4) .
C76 C81 1.515(4) .
C77 O16 1.446(4) .
C77 C78 1.481(5) .
C77 H77A 0.9700 .
C77 H77B 0.9700 .
C78 C79 1.511(6) .
C78 C80 1.519(6) .
C78 H78 0.9800 .
C79 H79A 0.9600 .
C79 H79B 0.9600 .
C79 H79C 0.9600 .
C80 H80A 0.9600 .
C80 H80B 0.9600 .
C80 H80C 0.9600 .
C81 O17 1.210(3) .
C81 N16 1.342(4) .
C82 C83 1.371(4) .
C82 N16 1.400(4) .
C82 C90 1.426(4) .
C83 C84 1.400(5) .
C83 H83 0.9300 .
C84 C85 1.345(5) .
C84 H84 0.9300 .
C85 C86 1.396(5) .
C85 H85 0.9300 .
C86 C87 1.409(5) .
C86 C90 1.425(4) .
C87 O18 1.357(3) .
C87 C88 1.367(4) .
C88 C89 1.410(4) .
C88 H88 0.9300 .
C89 N17 1.304(4) .
C89 C95 1.470(4) .
C90 N17 1.356(4) .
C91 O18 1.434(4) .
C91 C92 1.512(4) .
C91 H91A 0.9700 .
C91 H91B 0.9700 .
C92 C94 1.501(6) .
C92 C93 1.517(6) .
C92 H92 0.9800 .
C93 H93A 0.9600 .
C93 H93B 0.9600 .
C93 H93C 0.9600 .
C94 H94A 0.9600 .
C94 H94B 0.9600 .
C94 H94C 0.9600 .
C95 N18 1.283(4) .
C95 O19 1.354(3) .
C96 N19 1.286(3) .
C96 O19 1.352(3) .
C96 C97 1.468(4) .
C97 N20 1.337(3) .
C97 C98 1.378(4) .
C98 C99 1.376(4) .
C98 H98 0.9300 .
C99 O20 1.339(6) .
C99 C98 1.376(4) 2_756
C100 O20 1.142(6) .
C100 C101 1.623(7) .
C100 H10C 0.9700 .
C100 H10D 0.9700 .
C101 C102 1.491(9) .
C102 H10E 0.9600 .
C102 H10F 0.9600 .
C102 H10G 0.9600 .
C103 Cl3 1.688(5) .
C103 Cl1 1.716(4) .
C103 Cl2 1.733(4) .
C103 H103 0.9800 .
C104 Cl6 1.741(5) .
C104 Cl5 1.743(5) .
C104 Cl4 1.748(5) .
C104 H104 0.9800 .
N1 O2 1.078(5) .
N1 O1 1.114(5) .
N3 H3A 0.8600 .
N5 N6 1.391(4) .
N8 N9 1.399(4) .
N11 H11A 0.8600 .
N13 O12 1.192(3) .
N13 O13 1.215(3) .
N14 O15 1.163(4) .
N14 O14 1.215(3) .
N16 H16A 0.8600 .
N18 N19 1.398(3) .
N20 C97 1.337(3) 2_756
O20 C100 1.142(6) 2_756

loop_
_geom_torsion_atom_site_label_1
_geom_torsion_atom_site_label_2
_geom_torsion_atom_site_label_3
_geom_torsion_atom_site_label_4
_geom_torsion
_geom_torsion_site_symmetry_1
_geom_torsion_site_symmetry_4
C6 C1 C2 C3 1.2(7) . .
N1 C1 C2 C3 -175.8(4) . .
C1 C2 C3 C4 1.7(8) . .
C2 C3 C4 C5 -1.8(7) . .
C3 C4 C5 C6 -0.9(7) . .
C3 C4 C5 C7 177.0(4) . .
C4 C5 C6 N2 -176.3(3) . .
C7 C5 C6 N2 5.7(5) . .
C4 C5 C6 C1 3.5(5) . .
C7 C5 C6 C1 -174.6(3) . .
C2 C1 C6 N2 176.1(4) . .
N1 C1 C6 N2 -7.1(5) . .
C2 C1 C6 C5 -3.7(6) . .
N1 C1 C6 C5 173.1(4) . .
C6 C5 C7 O3 178.0(3) . .
C4 C5 C7 O3 0.0(6) . .
C6 C5 C7 C8 -2.3(6) . .
C4 C5 C7 C8 179.7(4) . .
O3 C7 C8 C9 177.3(4) . .
C5 C7 C8 C9 -2.3(6) . .
C7 C8 C9 N2 4.5(6) . .
C7 C8 C9 C14 -177.2(3) . .
O3 C10 C11 C13 177.4(5) . .
O3 C10 C11 C12 -56.9(6) . .
N2 C9 C14 O4 162.7(4) . .
C8 C9 C14 O4 -15.8(6) . .
N2 C9 C14 N3 -15.9(5) . .
C8 C9 C14 N3 165.7(3) . .
N3 C15 C16 C17 -176.0(4) . .
C23 C15 C16 C17 2.9(6) . .
C15 C16 C17 C18 0.2(7) . .
C16 C17 C18 C19 -2.3(6) . .
C17 C18 C19 C20 -176.2(4) . .
C17 C18 C19 C23 1.2(5) . .
C18 C19 C20 O5 -2.3(5) . .
C23 C19 C20 O5 -179.7(3) . .
C18 C19 C20 C21 177.3(3) . .
C23 C19 C20 C21 -0.1(5) . .
O5 C20 C21 C22 179.9(3) . .
C19 C20 C21 C22 0.3(5) . .
C20 C21 C22 N4 0.1(5) . .
C20 C21 C22 C28 -179.7(3) . .
C18 C19 C23 N4 -178.0(3) . .
C20 C19 C23 N4 -0.5(5) . .
C18 C19 C23 C15 1.8(5) . .
C20 C19 C23 C15 179.4(3) . .
C16 C15 C23 N4 176.0(3) . .
N3 C15 C23 N4 -5.0(4) . .
C16 C15 C23 C19 -3.9(5) . .
N3 C15 C23 C19 175.1(3) . .
O5 C24 C25 C26 -178.1(3) . .
O5 C24 C25 C27 57.9(4) . .
N4 C22 C28 N5 164.9(3) . .
C21 C22 C28 N5 -15.3(5) . .
N4 C22 C28 O6 -16.0(4) . .
C21 C22 C28 O6 163.8(3) . .
N6 C29 C30 N7 -174.4(3) . .
O6 C29 C30 N7 5.2(5) . .
N6 C29 C30 C31 3.7(5) . .
O6 C29 C30 C31 -176.7(3) . .
N7 C30 C31 C32 1.0(6) . .
C29 C30 C31 C32 -177.0(3) . .
C30 C31 C32 O7 179.6(3) . .
C30 C31 C32 C33 0.2(6) . .
O7 C32 C33 C34 179.5(4) . .
C31 C32 C33 C34 -1.2(6) . .
C32 C33 C34 N7 1.2(6) . .
C32 C33 C34 C39 -177.1(3) . .
O7 C35 C36 C37 -14.3(12) . .
O7 C35 C36 C38 178.0(6) . .
N7 C34 C39 N8 169.1(4) . .
C33 C34 C39 N8 -12.4(6) . .
N7 C34 C39 O8 -11.1(5) . .
C33 C34 C39 O8 167.4(3) . .
N9 C40 C41 N10 173.5(4) . .
O8 C40 C41 N10 -8.2(5) . .
N9 C40 C41 C42 -6.8(6) . .
O8 C40 C41 C42 171.6(3) . .
N10 C41 C42 C43 1.3(5) . .
C40 C41 C42 C43 -178.4(3) . .
C41 C42 C43 O9 179.4(3) . .
C41 C42 C43 C44 -1.0(5) . .
O9 C43 C44 C45 -0.2(5) . .
C42 C43 C44 C45 -179.9(3) . .
O9 C43 C44 C49 -180.0(3) . .
C42 C43 C44 C49 0.4(5) . .
C43 C44 C45 C46 -177.8(4) . .
C49 C44 C45 C46 2.0(5) . .
C44 C45 C46 C47 -2.0(6) . .
C45 C46 C47 C48 0.1(6) . .
C46 C47 C48 N11 -176.1(3) . .
C46 C47 C48 C49 1.7(5) . .
C47 C48 C49 N10 177.9(3) . .
N11 C48 C49 N10 -4.0(4) . .
C47 C48 C49 C44 -1.7(5) . .
N11 C48 C49 C44 176.3(3) . .
C45 C44 C49 N10 -179.8(3) . .
C43 C44 C49 N10 0.0(5) . .
C45 C44 C49 C48 -0.1(5) . .
C43 C44 C49 C48 179.6(3) . .
O9 C50 C51 C53 58.9(6) . .
O9 C50 C51 C52 -176.5(4) . .
O10 C54 C55 N12 165.9(3) . .
N11 C54 C55 N12 -12.9(4) . .
O10 C54 C55 C56 -13.6(5) . .
N11 C54 C55 C56 167.6(3) . .
N12 C55 C56 C57 4.9(5) . .
C54 C55 C56 C57 -175.6(3) . .
C55 C56 C57 O11 177.7(3) . .
C55 C56 C57 C58 -2.8(5) . .
O11 C57 C58 C63 176.5(3) . .
C56 C57 C58 C63 -3.0(4) . .
O11 C57 C58 C59 -1.9(4) . .
C56 C57 C58 C59 178.6(3) . .
C63 C58 C59 C60 -2.1(5) . .
C57 C58 C59 C60 176.3(3) . .
C58 C59 C60 C61 -1.7(5) . .
C59 C60 C61 C62 1.9(5) . .
C60 C61 C62 C63 1.9(5) . .
C60 C61 C62 N13 -173.4(3) . .
C59 C58 C63 N12 -173.8(3) . .
C57 C58 C63 N12 7.7(4) . .
C59 C58 C63 C62 5.5(4) . .
C57 C58 C63 C62 -172.9(3) . .
C61 C62 C63 N12 173.9(3) . .
N13 C62 C63 N12 -11.1(4) . .
C61 C62 C63 C58 -5.5(4) . .
N13 C62 C63 C58 169.5(3) . .
O11 C64 C65 C67 -60.2(4) . .
O11 C64 C65 C66 176.0(3) . .
N15 C68 C69 C70 174.8(3) . .
C73 C68 C69 C70 -5.1(5) . .
N15 C68 C69 N14 -10.0(5) . .
C73 C68 C69 N14 170.1(3) . .
C68 C69 C70 C71 0.2(5) . .
N14 C69 C70 C71 -175.3(3) . .
C69 C70 C71 C72 4.4(6) . .
C70 C71 C72 C73 -3.7(5) . .
C71 C72 C73 C74 177.4(3) . .
C71 C72 C73 C68 -1.5(5) . .
N15 C68 C73 C72 -174.2(3) . .
C69 C68 C73 C72 5.7(4) . .
N15 C68 C73 C74 6.8(5) . .
C69 C68 C73 C74 -173.3(3) . .
C72 C73 C74 O16 -1.6(5) . .
C68 C73 C74 O16 177.4(3) . .
C72 C73 C74 C75 178.5(3) . .
C68 C73 C74 C75 -2.5(5) . .
O16 C74 C75 C76 176.5(3) . .
C73 C74 C75 C76 -3.6(5) . .
C74 C75 C76 N15 6.6(5) . .
C74 C75 C76 C81 -176.4(3) . .
O16 C77 C78 C79 -60.0(4) . .
O16 C77 C78 C80 174.8(4) . .
N15 C76 C81 O17 166.1(3) . .
C75 C76 C81 O17 -11.2(5) . .
N15 C76 C81 N16 -13.7(4) . .
C75 C76 C81 N16 169.0(3) . .
N16 C82 C83 C84 -175.7(4) . .
C90 C82 C83 C84 2.3(6) . .
C82 C83 C84 C85 -0.1(7) . .
C83 C84 C85 C86 -1.1(7) . .
C84 C85 C86 C87 -178.0(4) . .
C84 C85 C86 C90 0.0(6) . .
C85 C86 C87 O18 -2.0(5) . .
C90 C86 C87 O18 180.0(3) . .
C85 C86 C87 C88 177.7(4) . .
C90 C86 C87 C88 -0.3(5) . .
O18 C87 C88 C89 179.6(3) . .
C86 C87 C88 C89 -0.1(5) . .
C87 C88 C89 N17 1.2(5) . .
C87 C88 C89 C95 -179.3(3) . .
C85 C86 C90 N17 -178.4(3) . .
C87 C86 C90 N17 -0.3(5) . .
C85 C86 C90 C82 2.2(5) . .
C87 C86 C90 C82 -179.7(3) . .
C83 C82 C90 N17 177.2(3) . .
N16 C82 C90 N17 -4.6(4) . .
C83 C82 C90 C86 -3.3(5) . .
N16 C82 C90 C86 174.9(3) . .
O18 C91 C92 C94 -176.8(3) . .
O18 C91 C92 C93 58.9(4) . .
N17 C89 C95 N18 169.9(3) . .
C88 C89 C95 N18 -9.7(5) . .
N17 C89 C95 O19 -11.5(4) . .
C88 C89 C95 O19 169.0(3) . .
N19 C96 C97 N20 177.0(3) . .
O19 C96 C97 N20 -3.6(4) . .
N19 C96 C97 C98 -4.6(5) . .
O19 C96 C97 C98 174.7(3) . .
N20 C97 C98 C99 1.6(5) . .
C96 C97 C98 C99 -176.6(3) . .
C97 C98 C99 O20 179.3(2) . .
C97 C98 C99 C98 -0.7(2) . 2_756
O20 C100 C101 C102 170.3(7) . .
C2 C1 N1 O2 173.0(8) . .
C6 C1 N1 O2 -4.0(10) . .
C2 C1 N1 O1 -9.8(8) . .
C6 C1 N1 O1 173.2(6) . .
C8 C9 N2 C6 -1.5(5) . .
C14 C9 N2 C6 -179.9(3) . .
C5 C6 N2 C9 -3.8(5) . .
C1 C6 N2 C9 176.4(3) . .
O4 C14 N3 C15 -6.8(6) . .
C9 C14 N3 C15 171.7(3) . .
C16 C15 N3 C14 7.4(6) . .
C23 C15 N3 C14 -171.5(3) . .
C21 C22 N4 C23 -0.6(4) . .
C28 C22 N4 C23 179.2(3) . .
C19 C23 N4 C22 0.8(4) . .
C15 C23 N4 C22 -179.1(3) . .
O6 C28 N5 N6 0.0(4) . .
C22 C28 N5 N6 179.2(3) . .
O6 C29 N6 N5 0.1(4) . .
C30 C29 N6 N5 179.7(3) . .
C28 N5 N6 C29 -0.1(4) . .
C33 C34 N7 C30 -0.1(5) . .
C39 C34 N7 C30 178.3(3) . .
C31 C30 N7 C34 -1.1(5) . .
C29 C30 N7 C34 176.9(3) . .
O8 C39 N8 N9 -0.7(4) . .
C34 C39 N8 N9 179.1(3) . .
O8 C40 N9 N8 1.0(4) . .
C41 C40 N9 N8 179.4(3) . .
C39 N8 N9 C40 -0.1(4) . .
C42 C41 N10 C49 -1.0(5) . .
C40 C41 N10 C49 178.8(3) . .
C48 C49 N10 C41 -179.3(3) . .
C44 C49 N10 C41 0.3(4) . .
O10 C54 N11 C48 -10.3(6) . .
C55 C54 N11 C48 168.4(3) . .
C47 C48 N11 C54 4.1(6) . .
C49 C48 N11 C54 -173.8(3) . .
C56 C55 N12 C63 -0.5(5) . .
C54 C55 N12 C63 -180.0(3) . .
C58 C63 N12 C55 -6.0(4) . .
C62 C63 N12 C55 174.7(3) . .
C61 C62 N13 O12 154.0(4) . .
C63 C62 N13 O12 -21.3(5) . .
C61 C62 N13 O13 -25.4(4) . .
C63 C62 N13 O13 159.3(3) . .
C70 C69 N14 O15 163.9(4) . .
C68 C69 N14 O15 -11.5(5) . .
C70 C69 N14 O14 -18.2(5) . .
C68 C69 N14 O14 166.3(3) . .
C75 C76 N15 C68 -2.6(5) . .
C81 C76 N15 C68 -179.6(3) . .
C73 C68 N15 C76 -4.4(4) . .
C69 C68 N15 C76 175.7(3) . .
O17 C81 N16 C82 -11.2(6) . .
C76 C81 N16 C82 168.7(3) . .
C83 C82 N16 C81 6.5(6) . .
C90 C82 N16 C81 -171.6(3) . .
C88 C89 N17 C90 -1.7(5) . .
C95 C89 N17 C90 178.7(3) . .
C86 C90 N17 C89 1.3(5) . .
C82 C90 N17 C89 -179.3(3) . .
O19 C95 N18 N19 0.3(4) . .
C89 C95 N18 N19 179.0(3) . .
O19 C96 N19 N18 -0.8(4) . .
C97 C96 N19 N18 178.6(3) . .
C95 N18 N19 C96 0.3(4) . .
C98 C97 N20 C97 -0.8(3) . 2_756
C96 C97 N20 C97 177.4(3) . 2_756
C8 C7 O3 C10 9.3(6) . .
C5 C7 O3 C10 -171.0(4) . .
C11 C10 O3 C7 -179.6(4) . .
C21 C20 O5 C24 -8.6(5) . .
C19 C20 O5 C24 171.0(3) . .
C25 C24 O5 C20 -177.9(3) . .
N5 C28 O6 C29 0.1(4) . .
C22 C28 O6 C29 -179.2(3) . .
N6 C29 O6 C28 -0.1(4) . .
C30 C29 O6 C28 -179.7(3) . .
C31 C32 O7 C35 -170.8(4) . .
C33 C32 O7 C35 8.6(7) . .
C36 C35 O7 C32 177.1(5) . .
N9 C40 O8 C39 -1.4(4) . .
C41 C40 O8 C39 -180.0(3) . .
N8 C39 O8 C40 1.3(4) . .
C34 C39 O8 C40 -178.5(3) . .
C42 C43 O9 C50 -4.6(5) . .
C44 C43 O9 C50 175.7(3) . .
C51 C50 O9 C43 -175.1(3) . .
C56 C57 O11 C64 5.9(5) . .
C58 C57 O11 C64 -173.6(3) . .
C65 C64 O11 C57 -177.8(3) . .
C75 C74 O16 C77 6.3(5) . .
C73 C74 O16 C77 -173.6(3) . .
C78 C77 O16 C74 -177.7(3) . .
C88 C87 O18 C91 -3.4(5) . .
C86 C87 O18 C91 176.4(3) . .
C92 C91 O18 C87 179.3(3) . .
N19 C96 O19 C95 0.9(3) . .
C97 C96 O19 C95 -178.5(3) . .
N18 C95 O19 C96 -0.7(3) . .
C89 C95 O19 C96 -179.6(3) . .
C101 C100 O20 C100 -17.3(3) . 2_756
C101 C100 O20 C99 162.7(3) . .
C98 C99 O20 C100 -176.6(7) 2_756 .
C98 C99 O20 C100 3.4(7) . .
C98 C99 O20 C100 3.4(7) 2_756 2_756
C98 C99 O20 C100 -176.6(7) . 2_756
